data_8103151
loop_
_publ_author_name
'Richard Betz'
'Thomas Gerber'

_publ_section_title
;
 Crystal structure of (Z)-4-(phenylamino)pent-3-en-2-one, C11H13NO, at 200
 K
;
_journal_issue 3
_journal_name_full 'Zeitschrift f\"ur Kristallographie - New Crystal Structures'
_journal_page_first 373
_journal_volume 226
_journal_year 2011
_chemical_formula_moiety 'C11 H13 N O '
_chemical_formula_sum 'C11 H13 N O'
_chemical_formula_weight 175.22
_space_group_IT_number 14
_symmetry_cell_setting monoclinic
_symmetry_space_group_name_Hall '-P 2ybc'
_symmetry_space_group_name_H-M 'P 1 21/c 1'
_atom_sites_solution_hydrogens geom
_atom_sites_solution_primary direct
_atom_sites_solution_secondary difmap
_audit_creation_method SHELXL-97
_cell_angle_alpha 90.00
_cell_angle_beta 107.1710(10)
_cell_angle_gamma 90.00
_cell_formula_units_Z 4
_cell_length_a 9.0532(3)
_cell_length_b 10.9311(3)
_cell_length_c 10.1107(3)
_cell_measurement_reflns_used 9952
_cell_measurement_temperature 200(2)
_cell_measurement_theta_max 28.32
_cell_measurement_theta_min 2.35
_cell_volume 955.97(5)
_computing_cell_refinement 'Bruker SAINT (Bruker, 2010)'
_computing_data_collection 'Bruker APEX-II (Bruker, 2010)'
_computing_data_reduction 'Bruker SAINT (Bruker, 2010)'
_computing_molecular_graphics 'ORTEPIII (Farrugia, 1997), MERCURY (Macrae, 2006)'
_computing_publication_material 'SHELXL97 (Sheldrick, 2008), PLATON (Spek, 2003)'
_computing_structure_refinement 'SHELXL-97 (Sheldrick, 2008)'
_computing_structure_solution 'SHELXS-97 (Sheldrick, 2008)'
_diffrn_ambient_temperature 200(2)
_diffrn_measured_fraction_theta_full 0.998
_diffrn_measured_fraction_theta_max 0.998
_diffrn_measurement_device_type 'Bruker APEX-II CCD'
_diffrn_measurement_method '\f and \w scans'
_diffrn_radiation_monochromator graphite
_diffrn_radiation_source 'fine-focus sealed tube'
_diffrn_radiation_type MoK\a
_diffrn_radiation_wavelength 0.71073
_diffrn_reflns_av_R_equivalents 0.0670
_diffrn_reflns_av_sigmaI/netI 0.0246
_diffrn_reflns_limit_h_max 12
_diffrn_reflns_limit_h_min -12
_diffrn_reflns_limit_k_max 14
_diffrn_reflns_limit_k_min -14
_diffrn_reflns_limit_l_max 12
_diffrn_reflns_limit_l_min -13
_diffrn_reflns_number 17019
_diffrn_reflns_theta_full 28.32
_diffrn_reflns_theta_max 28.32
_diffrn_reflns_theta_min 2.81
_exptl_absorpt_coefficient_mu 0.078
_exptl_absorpt_correction_type none
_exptl_crystal_colour colourless
_exptl_crystal_density_diffrn 1.217
_exptl_crystal_density_method 'not measured'
_exptl_crystal_description block
_exptl_crystal_F_000 376
_exptl_crystal_size_max 0.504
_exptl_crystal_size_mid 0.493
_exptl_crystal_size_min 0.296
_refine_diff_density_max 0.295
_refine_diff_density_min -0.226
_refine_diff_density_rms 0.046
_refine_ls_extinction_method none
_refine_ls_goodness_of_fit_ref 1.033
_refine_ls_hydrogen_treatment mixed
_refine_ls_matrix_type full
_refine_ls_number_parameters 124
_refine_ls_number_reflns 2369
_refine_ls_number_restraints 0
_refine_ls_restrained_S_all 1.033
_refine_ls_R_factor_all 0.0476
_refine_ls_R_factor_gt 0.0433
_refine_ls_shift/su_max 0.000
_refine_ls_shift/su_mean 0.000
_refine_ls_structure_factor_coef Fsqd
_refine_ls_weighting_details 'calc w=1/[\s^2^(Fo^2^)+(0.0664P)^2^+0.2385P] where P=(Fo^2^+2Fc^2^)/3'
_refine_ls_weighting_scheme calc
_refine_ls_wR_factor_gt 0.1173
_refine_ls_wR_factor_ref 0.1236
_reflns_number_gt 2131
_reflns_number_total 2369
_reflns_threshold_expression >2sigma(I)
_cod_data_source_file 1267-3414.cff
_cod_data_source_block I
_cod_depositor_comments
;
The following automatic conversions were performed:

'_symmetry_cell_setting' value 'Monoclinic' changed to 'monoclinic'
according to /home/saulius/struct/CIF-dictionaries/cif_core.dic
dictionary named 'cif_core.dic' version 2.4.1 from 2010-06-29.

Automatic conversion script
Id: cif_fix_values 1715 2011-07-08 13:25:40Z adriana 
;
_cod_original_sg_symbol_Hall '-P 2ybc '
_cod_original_sg_symbol_H-M 'P2(1)/c  '
_cod_database_code 8103151

loop_
_symmetry_equiv_pos_as_xyz
'x, y, z'
'-x, y+1/2, -z+1/2'
'-x, -y, -z'
'x, -y-1/2, z-1/2'

loop_
_atom_site_label
_atom_site_type_symbol
_atom_site_fract_x
_atom_site_fract_y
_atom_site_fract_z
_atom_site_U_iso_or_equiv
_atom_site_adp_type
_atom_site_occupancy
_atom_site_symmetry_multiplicity
_atom_site_calc_flag
_atom_site_refinement_flags
O1 O 1.12314(10) 0.62656(7) 0.04880(9) 0.0410(2) Uani 1 1 d .
N1 N 0.91300(10) 0.70551(8) 0.16374(9) 0.0288(2) Uani 1 1 d .
H71 H 0.9581(19) 0.6483(15) 0.1268(16) 0.050(4) Uiso 1 1 d .
C1 C 1.29700(14) 0.76683(12) -0.00574(14) 0.0417(3) Uani 1 1 d .
H1A H 1.3865 0.7156 0.0395 0.063 Uiso 1 1 calc R
H1B H 1.3245 0.8532 0.0126 0.063 Uiso 1 1 calc R
H1C H 1.2660 0.7521 -0.1058 0.063 Uiso 1 1 calc R
C2 C 1.16433(12) 0.73536(10) 0.05040(11) 0.0318(2) Uani 1 1 d .
C3 C 1.09153(12) 0.83324(9) 0.10073(10) 0.0310(2) Uani 1 1 d .
H3 H 1.1299 0.9137 0.0971 0.037 Uiso 1 1 calc R
C4 C 0.96920(12) 0.81876(9) 0.15431(10) 0.0283(2) Uani 1 1 d .
C5 C 0.89744(14) 0.92891(10) 0.19772(13) 0.0385(3) Uani 1 1 d .
H5A H 0.7846 0.9206 0.1666 0.058 Uiso 1 1 calc R
H5B H 0.9275 1.0022 0.1562 0.058 Uiso 1 1 calc R
H5C H 0.9331 0.9361 0.2988 0.058 Uiso 1 1 calc R
C6 C 0.78747(11) 0.66754(9) 0.20948(9) 0.0269(2) Uani 1 1 d .
C7 C 0.70674(12) 0.56444(10) 0.14636(11) 0.0328(2) Uani 1 1 d .
H7 H 0.7348 0.5249 0.0736 0.039 Uiso 1 1 calc R
C8 C 0.58544(13) 0.51933(11) 0.18939(13) 0.0392(3) Uani 1 1 d .
H8 H 0.5310 0.4488 0.1461 0.047 Uiso 1 1 calc R
C9 C 0.54294(13) 0.57632(12) 0.29509(13) 0.0406(3) Uani 1 1 d .
H9 H 0.4584 0.5461 0.3231 0.049 Uiso 1 1 calc R
C10 C 0.62473(13) 0.67748(12) 0.35925(12) 0.0393(3) Uani 1 1 d .
H10 H 0.5965 0.7165 0.4322 0.047 Uiso 1 1 calc R
C11 C 0.74756(13) 0.72283(11) 0.31848(11) 0.0340(2) Uani 1 1 d .
H11 H 0.8044 0.7914 0.3647 0.041 Uiso 1 1 calc R

loop_
_atom_site_aniso_label
_atom_site_aniso_U_11
_atom_site_aniso_U_22
_atom_site_aniso_U_33
_atom_site_aniso_U_23
_atom_site_aniso_U_13
_atom_site_aniso_U_12
O1 0.0481(5) 0.0299(4) 0.0561(5) -0.0017(3) 0.0324(4) -0.0009(3)
N1 0.0327(4) 0.0262(4) 0.0326(4) 0.0000(3) 0.0174(3) 0.0021(3)
C1 0.0395(6) 0.0419(6) 0.0525(7) 0.0021(5) 0.0273(5) -0.0012(5)
C2 0.0321(5) 0.0341(5) 0.0328(5) 0.0017(4) 0.0153(4) 0.0001(4)
C3 0.0345(5) 0.0281(5) 0.0331(5) -0.0005(4) 0.0139(4) -0.0027(4)
C4 0.0317(5) 0.0280(5) 0.0258(4) -0.0007(3) 0.0093(4) 0.0017(4)
C5 0.0461(6) 0.0284(5) 0.0467(6) -0.0034(4) 0.0226(5) 0.0030(4)
C6 0.0267(4) 0.0295(5) 0.0261(4) 0.0032(3) 0.0105(3) 0.0039(3)
C7 0.0351(5) 0.0322(5) 0.0338(5) -0.0017(4) 0.0145(4) 0.0011(4)
C8 0.0356(6) 0.0381(6) 0.0457(6) -0.0031(5) 0.0148(5) -0.0057(4)
C9 0.0311(5) 0.0488(7) 0.0470(6) 0.0030(5) 0.0196(5) -0.0016(4)
C10 0.0385(6) 0.0489(7) 0.0370(5) -0.0032(5) 0.0213(5) 0.0012(5)
C11 0.0355(5) 0.0404(6) 0.0290(5) -0.0047(4) 0.0141(4) -0.0033(4)

loop_
_atom_type_symbol
_atom_type_description
_atom_type_scat_dispersion_real
_atom_type_scat_dispersion_imag
_atom_type_scat_source
C C 0.0033 0.0016 'International Tables Vol C Tables 4.2.6.8 and 6.1.1.4'
H H 0.0000 0.0000 'International Tables Vol C Tables 4.2.6.8 and 6.1.1.4'
N N 0.0061 0.0033 'International Tables Vol C Tables 4.2.6.8 and 6.1.1.4'
O O 0.0106 0.0060 'International Tables Vol C Tables 4.2.6.8 and 6.1.1.4'

loop_
_geom_angle_atom_site_label_1
_geom_angle_atom_site_label_2
_geom_angle_atom_site_label_3
_geom_angle
C4 N1 C6 130.46(9)
C4 N1 H71 112.7(10)
C6 N1 H71 116.5(10)
C2 C1 H1A 109.5
C2 C1 H1B 109.5
H1A C1 H1B 109.5
C2 C1 H1C 109.5
H1A C1 H1C 109.5
H1B C1 H1C 109.5
O1 C2 C3 123.56(9)
O1 C2 C1 118.72(10)
C3 C2 C1 117.71(10)
C4 C3 C2 124.30(9)
C4 C3 H3 117.9
C2 C3 H3 117.9
N1 C4 C3 119.70(9)
N1 C4 C5 120.77(9)
C3 C4 C5 119.50(9)
C4 C5 H5A 109.5
C4 C5 H5B 109.5
H5A C5 H5B 109.5
C4 C5 H5C 109.5
H5A C5 H5C 109.5
H5B C5 H5C 109.5
C7 C6 C11 119.33(9)
C7 C6 N1 116.94(9)
C11 C6 N1 123.61(9)
C8 C7 C6 120.12(10)
C8 C7 H7 119.9
C6 C7 H7 119.9
C7 C8 C9 120.55(11)
C7 C8 H8 119.7
C9 C8 H8 119.7
C10 C9 C8 119.31(10)
C10 C9 H9 120.3
C8 C9 H9 120.3
C9 C10 C11 120.82(10)
C9 C10 H10 119.6
C11 C10 H10 119.6
C10 C11 C6 119.84(10)
C10 C11 H11 120.1
C6 C11 H11 120.1

loop_
_geom_bond_atom_site_label_1
_geom_bond_atom_site_label_2
_geom_bond_distance
O1 C2 1.2450(13)
N1 C4 1.3525(13)
N1 C6 1.4100(12)
N1 H71 0.887(17)
C1 C2 1.5119(14)
C1 H1A 0.9800
C1 H1B 0.9800
C1 H1C 0.9800
C2 C3 1.4269(14)
C3 C4 1.3781(14)
C3 H3 0.9500
C4 C5 1.4943(14)
C5 H5A 0.9800
C5 H5B 0.9800
C5 H5C 0.9800
C6 C7 1.3915(14)
C6 C11 1.3947(13)
C7 C8 1.3858(15)
C7 H7 0.9500
C8 C9 1.3860(17)
C8 H8 0.9500
C9 C10 1.3814(18)
C9 H9 0.9500
C10 C11 1.3867(15)
C10 H10 0.9500
C11 H11 0.9500

loop_
_geom_hbond_atom_site_label_D
_geom_hbond_atom_site_label_H
_geom_hbond_atom_site_label_A
_geom_hbond_distance_DH
_geom_hbond_distance_HA
_geom_hbond_distance_DA
_geom_hbond_angle_DHA
N1 H71 O1 0.887(17) 1.899(17) 2.6495(11) 141.2(15)

loop_
_geom_torsion_atom_site_label_1
_geom_torsion_atom_site_label_2
_geom_torsion_atom_site_label_3
_geom_torsion_atom_site_label_4
_geom_torsion
O1 C2 C3 C4 0.70(18)
C1 C2 C3 C4 179.75(10)
C6 N1 C4 C3 -177.55(9)
C6 N1 C4 C5 0.75(16)
C2 C3 C4 N1 1.23(16)
C2 C3 C4 C5 -177.11(10)
C4 N1 C6 C7 147.59(11)
C4 N1 C6 C11 -36.47(16)
C11 C6 C7 C8 1.63(16)
N1 C6 C7 C8 177.75(9)
C6 C7 C8 C9 0.18(18)
C7 C8 C9 C10 -1.23(19)
C8 C9 C10 C11 0.45(19)
C9 C10 C11 C6 1.36(18)
C7 C6 C11 C10 -2.39(16)
N1 C6 C11 C10 -178.24(10)
